data_9014878
loop_
_publ_author_name
'Pontonnier, L.'
'Fruchart, D.'
'Fournier, T.'
'Vaillant, F.'

_publ_section_title
;
 Relationships between structural and electric properties of pure and
 mixed protonic conductors
 _cod_database_code 1008491
;
_journal_name_full 'Solid State Ionics'
_journal_page_first 307
_journal_page_last 316
_journal_paper_doi 10.1016/0167-2738(90)90193-U
_journal_volume 37
_journal_year 1990
_chemical_formula_sum 'H1.5 O3.5 Sb0.5 Te0.5'
_space_group_IT_number 227
_symmetry_space_group_name_Hall '-F 4vw 2vw 3'
_symmetry_space_group_name_H-M 'F d -3 m :2'
_cell_angle_alpha 90
_cell_angle_beta 90
_cell_angle_gamma 90
_cell_length_a 10.287
_cell_length_b 10.287
_cell_length_c 10.287
_cell_formula_units_Z 16
_cell_volume 1088.595
_database_code_amcsd 0016384
_exptl_crystal_density_diffrn 4.446
_cod_duplicate_entry 1008491
_cod_original_sg_symbol_H-M 'F d 3 m'
_cod_original_formula_sum '(Sb.5 Te.5) O3.5 H1.5'
_cod_database_code 9014878
_amcsd_formula_title 'H3 O7 Sb Te'

loop_
_space_group_symop_operation_xyz
x,y,z
x,1/2+y,1/2+z
1/2+x,y,1/2+z
1/2+x,1/2+y,z
3/4+z,1/2-x,1/4+y
3/4+z,-x,3/4+y
1/4+z,1/2-x,3/4+y
1/4+z,-x,1/4+y
3/4-y,1/2+z,1/4-x
3/4-y,+z,3/4-x
1/4-y,1/2+z,3/4-x
1/4-y,+z,1/4-x
3/4+x,1/2-y,1/4+z
3/4+x,-y,3/4+z
1/4+x,1/2-y,3/4+z
1/4+x,-y,1/4+z
3/4-z,1/2+x,1/4-y
3/4-z,+x,3/4-y
1/4-z,1/2+x,3/4-y
1/4-z,+x,1/4-y
3/4+y,1/2-z,1/4+x
3/4+y,-z,3/4+x
1/4+y,1/2-z,3/4+x
1/4+y,-z,1/4+x
3/4-x,1/2+y,1/4-z
3/4-x,+y,3/4-z
1/4-x,1/2+y,3/4-z
1/4-x,+y,1/4-z
1/2+x,3/4-z,1/4-y
1/2+x,1/4-z,3/4-y
+x,3/4-z,3/4-y
+x,1/4-z,1/4-y
1/2-z,3/4+y,1/4+x
1/2-z,1/4+y,3/4+x
-z,3/4+y,3/4+x
-z,1/4+y,1/4+x
1/2+y,3/4-x,1/4-z
1/2+y,1/4-x,3/4-z
+y,3/4-x,3/4-z
+y,1/4-x,1/4-z
1/2-x,3/4+z,1/4+y
1/2-x,1/4+z,3/4+y
-x,3/4+z,3/4+y
-x,1/4+z,1/4+y
1/2+z,3/4-y,1/4-x
1/2+z,1/4-y,3/4-x
+z,3/4-y,3/4-x
+z,1/4-y,1/4-x
1/2-y,3/4+x,1/4+z
1/2-y,1/4+x,3/4+z
-y,3/4+x,3/4+z
-y,1/4+x,1/4+z
x,1/2+z,1/2+y
x,+z,+y
1/2+x,1/2+z,+y
1/2+x,+z,1/2+y
-z,1/2-y,1/2-x
-z,-y,-x
1/2-z,1/2-y,-x
1/2-z,-y,1/2-x
y,1/2+x,1/2+z
y,+x,+z
1/2+y,1/2+x,+z
1/2+y,+x,1/2+z
-x,1/2-z,1/2-y
-x,-z,-y
1/2-x,1/2-z,-y
1/2-x,-z,1/2-y
z,1/2+y,1/2+x
z,+y,+x
1/2+z,1/2+y,+x
1/2+z,+y,1/2+x
-y,1/2-x,1/2-z
-y,-x,-z
1/2-y,1/2-x,-z
1/2-y,-x,1/2-z
3/4+z,1/4+x,1/2-y
3/4+z,3/4+x,-y
1/4+z,1/4+x,-y
1/4+z,3/4+x,1/2-y
3/4-y,1/4-z,1/2+x
3/4-y,3/4-z,+x
1/4-y,1/4-z,+x
1/4-y,3/4-z,1/2+x
3/4+x,1/4+y,1/2-z
3/4+x,3/4+y,-z
1/4+x,1/4+y,-z
1/4+x,3/4+y,1/2-z
3/4-z,1/4-x,1/2+y
3/4-z,3/4-x,+y
1/4-z,1/4-x,+y
1/4-z,3/4-x,1/2+y
3/4+y,1/4+z,1/2-x
3/4+y,3/4+z,-x
1/4+y,1/4+z,-x
1/4+y,3/4+z,1/2-x
3/4-x,1/4-y,1/2+z
3/4-x,3/4-y,+z
1/4-x,1/4-y,+z
1/4-x,3/4-y,1/2+z
-z,3/4+x,3/4+y
-z,1/4+x,1/4+y
1/2-z,3/4+x,1/4+y
1/2-z,1/4+x,3/4+y
y,3/4-z,3/4-x
y,1/4-z,1/4-x
1/2+y,3/4-z,1/4-x
1/2+y,1/4-z,3/4-x
-x,3/4+y,3/4+z
-x,1/4+y,1/4+z
1/2-x,3/4+y,1/4+z
1/2-x,1/4+y,3/4+z
z,3/4-x,3/4-y
z,1/4-x,1/4-y
1/2+z,3/4-x,1/4-y
1/2+z,1/4-x,3/4-y
-y,3/4+z,3/4+x
-y,1/4+z,1/4+x
1/2-y,3/4+z,1/4+x
1/2-y,1/4+z,3/4+x
x,3/4-y,3/4-z
x,1/4-y,1/4-z
1/2+x,3/4-y,1/4-z
1/2+x,1/4-y,3/4-z
1/4-x,1/2+z,3/4-y
1/4-x,+z,1/4-y
3/4-x,1/2+z,1/4-y
3/4-x,+z,3/4-y
1/4+z,1/2-y,3/4+x
1/4+z,-y,1/4+x
3/4+z,1/2-y,1/4+x
3/4+z,-y,3/4+x
1/4-y,1/2+x,3/4-z
1/4-y,+x,1/4-z
3/4-y,1/2+x,1/4-z
3/4-y,+x,3/4-z
1/4+x,1/2-z,3/4+y
1/4+x,-z,1/4+y
3/4+x,1/2-z,1/4+y
3/4+x,-z,3/4+y
1/4-z,1/2+y,3/4-x
1/4-z,+y,1/4-x
3/4-z,1/2+y,1/4-x
3/4-z,+y,3/4-x
1/4+y,1/2-x,3/4+z
1/4+y,-x,1/4+z
3/4+y,1/2-x,1/4+z
3/4+y,-x,3/4+z
3/4-x,3/4-z,y
3/4-x,1/4-z,1/2+y
1/4-x,3/4-z,1/2+y
1/4-x,1/4-z,y
3/4+z,3/4+y,-x
3/4+z,1/4+y,1/2-x
1/4+z,3/4+y,1/2-x
1/4+z,1/4+y,-x
3/4-y,3/4-x,z
3/4-y,1/4-x,1/2+z
1/4-y,3/4-x,1/2+z
1/4-y,1/4-x,z
3/4+x,3/4+z,-y
3/4+x,1/4+z,1/2-y
1/4+x,3/4+z,1/2-y
1/4+x,1/4+z,-y
3/4-z,3/4-y,x
3/4-z,1/4-y,1/2+x
1/4-z,3/4-y,1/2+x
1/4-z,1/4-y,x
3/4+y,3/4+x,-z
3/4+y,1/4+x,1/2-z
1/4+y,3/4+x,1/2-z
1/4+y,1/4+x,-z
-z,-x,-y
-z,1/2-x,1/2-y
1/2-z,-x,1/2-y
1/2-z,1/2-x,-y
y,z,x
y,1/2+z,1/2+x
1/2+y,z,1/2+x
1/2+y,1/2+z,x
-x,-y,-z
-x,1/2-y,1/2-z
1/2-x,-y,1/2-z
1/2-x,1/2-y,-z
z,x,y
z,1/2+x,1/2+y
1/2+z,x,1/2+y
1/2+z,1/2+x,y
-y,-z,-x
-y,1/2-z,1/2-x
1/2-y,-z,1/2-x
1/2-y,1/2-z,-x

loop_
_atom_site_label
_atom_site_fract_x
_atom_site_fract_y
_atom_site_fract_z
_atom_site_occupancy
Sb1 0.00000 0.00000 0.00000 0.50000
Te1 0.00000 0.00000 0.00000 0.50000
O1 0.31500 0.12500 0.12500 1.00000
O2 0.34600 0.34600 0.34600 0.25000
H1 0.40800 0.12500 0.12500 0.16670
H2 0.34600 0.34600 0.27200 0.16670

loop_
_cod_related_entry_id
_cod_related_entry_database
_cod_related_entry_code
1 AMCSD 0016384
